data_1504089
loop_
_publ_author_name
'Valiulin, Roman A.'
'Kutateladze, Andrei G.'

_publ_section_title
;
 Harvesting the strain installed by a Patern\`o-B\"uchi step in a
 synthetically useful way: high-yielding photoprotolytic oxametathesis in
 polycyclic systems.
;
_journal_issue 17
_journal_name_full 'Organic letters'
_journal_page_first 3886
_journal_page_last 3889
_journal_paper_doi 10.1021/ol901456m
_journal_volume 11
_journal_year 2009
_chemical_compound_source kgroup
_chemical_formula_moiety 'C18 H19 N O3'
_chemical_formula_sum 'C18 H19 N O3'
_chemical_formula_weight 297.34
_chemical_name_common 'polycyclic hemiacetal'
_chemical_name_systematic 3-hydroxy-8-(4-pyridyl)-1-(2-thienyl)-2-oxatricyclo[5.2.1.0(4,9)]decane
_space_group_IT_number 14
_symmetry_cell_setting monoclinic
_symmetry_Int_Tables_number 14
_symmetry_space_group_name_Hall '-P 2yn'
_symmetry_space_group_name_H-M 'P 1 21/n 1'
_atom_sites_solution_hydrogens geom
_atom_sites_solution_primary direct
_atom_sites_solution_secondary difmap
_audit_creation_method SHELXL-97
_cell_angle_alpha 90.00
_cell_angle_beta 95.9480(10)
_cell_angle_gamma 90.00
_cell_formula_units_Z 4
_cell_length_a 10.66410(10)
_cell_length_b 7.83820(10)
_cell_length_c 18.3358(2)
_cell_measurement_reflns_used 9839
_cell_measurement_temperature 100(2)
_cell_measurement_theta_max 35.6576
_cell_measurement_theta_min 2.3192
_cell_volume 1524.39(3)
_computing_cell_refinement 'Apex2/SAINT (Bruker)'
_computing_data_collection 'Apex2 (Bruker)'
_computing_data_reduction 'Apex2 (Bruker)'
_computing_molecular_graphics 'XSHELL (Bruker)'
_computing_publication_material 'Apex2/enCIFer (Bruker/CCDC)'
_computing_structure_refinement 'SHELXL-97 (Sheldrick, 2008)'
_computing_structure_solution 'SHELXS-97 (Sheldrick, 2008)'
_diffrn_ambient_temperature 100(2)
_diffrn_detector_area_resol_mean 8.33
_diffrn_measured_fraction_theta_full 1.000
_diffrn_measured_fraction_theta_max 1.000
_diffrn_measurement_device_type 'Bruker D8 APEXII Diffractometer'
_diffrn_measurement_method '\f and \w scans'
_diffrn_radiation_monochromator graphite
_diffrn_radiation_probe x-ray
_diffrn_radiation_type MoK\a
_diffrn_radiation_wavelength 0.71073
_diffrn_reflns_av_R_equivalents 0.0331
_diffrn_reflns_av_sigmaI/netI 0.0161
_diffrn_reflns_limit_h_max 16
_diffrn_reflns_limit_h_min -16
_diffrn_reflns_limit_k_max 12
_diffrn_reflns_limit_k_min -12
_diffrn_reflns_limit_l_max 27
_diffrn_reflns_limit_l_min -28
_diffrn_reflns_number 60084
_diffrn_reflns_theta_full 33.14
_diffrn_reflns_theta_max 33.14
_diffrn_reflns_theta_min 2.12
_diffrn_source 'fine-focus sealed tube'
_diffrn_source_type 'Siemens KFFMO2K-90'
_exptl_absorpt_coefficient_mu 0.088
_exptl_absorpt_correction_T_max 0.9822
_exptl_absorpt_correction_T_min 0.9643
_exptl_absorpt_correction_type multi-scan
_exptl_absorpt_process_details 'Sheldric, G.M.(2009). SADABS Univ of G\"ottingen, Germany'
_exptl_crystal_colour colorless
_exptl_crystal_density_diffrn 1.296
_exptl_crystal_density_method 'not measured'
_exptl_crystal_description parallelepiped
_exptl_crystal_F_000 632
_exptl_crystal_recrystallization_method 'slow evaporation hexane ethanol'
_exptl_crystal_size_max 0.41
_exptl_crystal_size_mid 0.25
_exptl_crystal_size_min 0.20
_refine_diff_density_max 0.605
_refine_diff_density_min -0.306
_refine_diff_density_rms 0.063
_refine_ls_extinction_method none
_refine_ls_goodness_of_fit_ref 1.002
_refine_ls_matrix_type full
_refine_ls_number_parameters 199
_refine_ls_number_reflns 5801
_refine_ls_number_restraints 0
_refine_ls_restrained_S_all 1.002
_refine_ls_R_factor_all 0.0554
_refine_ls_R_factor_gt 0.0433
_refine_ls_shift/su_max 0.001
_refine_ls_shift/su_mean 0.000
_refine_ls_structure_factor_coef Fsqd
_refine_ls_weighting_details 'calc w=1/[\s^2^(Fo^2^)+(0.0706P)^2^+0.7575P] where P=(Fo^2^+2Fc^2^)/3'
_refine_ls_weighting_scheme calc
_refine_ls_wR_factor_gt 0.1131
_refine_ls_wR_factor_ref 0.1302
_reflns_number_gt 4845
_reflns_number_total 5801
_reflns_threshold_expression >2sigma(I)
_cod_data_source_file ol901456m_si_001.cif
_cod_data_source_block rav28237_0m
_cod_original_sg_symbol_H-M 'P 21/n'
_cod_database_code 1504089

loop_
_symmetry_equiv_pos_as_xyz
'x, y, z'
'-x+1/2, y+1/2, -z+1/2'
'-x, -y, -z'
'x-1/2, -y-1/2, z-1/2'

loop_
_atom_site_label
_atom_site_type_symbol
_atom_site_fract_x
_atom_site_fract_y
_atom_site_fract_z
_atom_site_U_iso_or_equiv
_atom_site_adp_type
_atom_site_occupancy
_atom_site_symmetry_multiplicity
_atom_site_calc_flag
_atom_site_refinement_flags
O1 O 0.26958(7) -0.02101(9) 1.18998(4) 0.01948(15) Uani 1 1 d .
O2 O 0.53933(6) 0.21929(9) 1.07198(4) 0.01663(13) Uani 1 1 d .
H2 H 0.5742 0.2377 1.1145 0.025 Uiso 1 1 calc R
O3 O 0.33784(6) 0.27175(9) 1.10738(3) 0.01392(13) Uani 1 1 d .
N1 N 0.13348(9) 0.18095(12) 0.71404(5) 0.02186(17) Uani 1 1 d .
C1 C 0.32192(11) -0.29027(13) 1.16598(6) 0.02247(19) Uani 1 1 d .
H1 H 0.3402 -0.4085 1.1715 0.027 Uiso 1 1 calc R
C2 C 0.32309(10) -0.19048(12) 1.10027(5) 0.01954(18) Uani 1 1 d .
H2A H 0.3421 -0.2300 1.0537 0.023 Uiso 1 1 calc R
C3 C 0.29187(8) -0.02901(11) 1.11773(5) 0.01412(15) Uani 1 1 d .
C4 C 0.26454(8) 0.13020(11) 1.07472(4) 0.01225(14) Uani 1 1 d .
C5 C 0.29434(8) 0.11765(11) 0.99351(4) 0.01269(14) Uani 1 1 d .
H5 H 0.3456 0.0145 0.9844 0.015 Uiso 1 1 calc R
C6 C 0.16275(8) 0.11364(11) 0.94973(5) 0.01411(15) Uani 1 1 d .
H6 H 0.1249 -0.0002 0.9587 0.017 Uiso 1 1 calc R
C7 C 0.15507(9) 0.13781(12) 0.86765(5) 0.01575(16) Uani 1 1 d .
C8 C 0.25228(10) 0.09054(14) 0.82633(5) 0.02045(18) Uani 1 1 d .
H8 H 0.3280 0.0428 0.8496 0.025 Uiso 1 1 calc R
C9 C 0.23719(10) 0.11412(15) 0.75068(5) 0.0233(2) Uani 1 1 d .
H9 H 0.3043 0.0809 0.7235 0.028 Uiso 1 1 calc R
C10 C 0.28950(10) -0.18206(14) 1.21826(5) 0.02176(19) Uani 1 1 d .
H10 H 0.2816 -0.2131 1.2677 0.026 Uiso 1 1 calc R
C11 C 0.12375(8) 0.18081(12) 1.07092(5) 0.01502(15) Uani 1 1 d .
H11A H 0.0709 0.0810 1.0803 0.018 Uiso 1 1 calc R
H11B H 0.1106 0.2710 1.1071 0.018 Uiso 1 1 calc R
C12 C 0.09244(8) 0.24661(12) 0.99250(5) 0.01486(15) Uani 1 1 d .
H12 H -0.0004 0.2429 0.9776 0.018 Uiso 1 1 calc R
C13 C 0.14597(9) 0.42804(12) 0.98224(5) 0.01705(16) Uani 1 1 d .
H13A H 0.0865 0.4916 0.9471 0.020 Uiso 1 1 calc R
H13B H 0.1509 0.4888 1.0298 0.020 Uiso 1 1 calc R
C14 C 0.27724(9) 0.43032(12) 0.95419(5) 0.01612(16) Uani 1 1 d .
H14A H 0.2661 0.4247 0.9000 0.019 Uiso 1 1 calc R
H14B H 0.3182 0.5406 0.9681 0.019 Uiso 1 1 calc R
C15 C 0.36634(8) 0.28555(11) 0.98288(5) 0.01364(15) Uani 1 1 d .
H15 H 0.4317 0.2665 0.9483 0.016 Uiso 1 1 calc R
C16 C 0.04627(9) 0.20516(14) 0.82945(5) 0.02029(18) Uani 1 1 d .
H16 H -0.0231 0.2375 0.8550 0.024 Uiso 1 1 calc R
C17 C 0.03993(10) 0.22471(15) 0.75394(5) 0.02243(19) Uani 1 1 d .
H17 H -0.0348 0.2717 0.7291 0.027 Uiso 1 1 calc R
C18 C 0.42984(8) 0.31862(11) 1.05983(5) 0.01394(15) Uani 1 1 d .
H18 H 0.4512 0.4423 1.0660 0.017 Uiso 1 1 calc R

loop_
_atom_site_aniso_label
_atom_site_aniso_U_11
_atom_site_aniso_U_22
_atom_site_aniso_U_33
_atom_site_aniso_U_23
_atom_site_aniso_U_13
_atom_site_aniso_U_12
O1 0.0301(4) 0.0178(3) 0.0105(3) 0.0014(2) 0.0021(2) 0.0019(3)
O2 0.0142(3) 0.0215(3) 0.0136(3) -0.0021(2) -0.0013(2) 0.0015(2)
O3 0.0152(3) 0.0161(3) 0.0106(3) -0.0029(2) 0.0015(2) -0.0027(2)
N1 0.0243(4) 0.0277(4) 0.0125(3) 0.0007(3) -0.0034(3) 0.0013(3)
C1 0.0287(5) 0.0173(4) 0.0219(4) 0.0057(3) 0.0050(4) 0.0051(3)
C2 0.0263(4) 0.0168(4) 0.0161(4) 0.0014(3) 0.0044(3) 0.0035(3)
C3 0.0167(4) 0.0160(4) 0.0095(3) 0.0008(3) 0.0003(3) -0.0003(3)
C4 0.0132(3) 0.0133(3) 0.0100(3) -0.0002(2) -0.0002(2) -0.0010(3)
C5 0.0143(3) 0.0143(3) 0.0091(3) -0.0005(2) -0.0009(2) 0.0001(3)
C6 0.0146(3) 0.0161(4) 0.0109(3) -0.0002(3) -0.0020(3) -0.0006(3)
C7 0.0180(4) 0.0166(4) 0.0117(3) -0.0004(3) -0.0027(3) -0.0004(3)
C8 0.0225(4) 0.0256(5) 0.0122(4) -0.0015(3) -0.0028(3) 0.0057(3)
C9 0.0256(5) 0.0313(5) 0.0124(4) -0.0017(3) -0.0010(3) 0.0057(4)
C10 0.0290(5) 0.0209(4) 0.0152(4) 0.0060(3) 0.0016(3) 0.0016(3)
C11 0.0134(3) 0.0188(4) 0.0129(3) 0.0006(3) 0.0012(3) 0.0002(3)
C12 0.0127(3) 0.0182(4) 0.0134(3) 0.0011(3) -0.0002(3) 0.0011(3)
C13 0.0177(4) 0.0154(4) 0.0179(4) 0.0010(3) 0.0009(3) 0.0025(3)
C14 0.0181(4) 0.0152(4) 0.0149(4) 0.0022(3) 0.0011(3) -0.0008(3)
C15 0.0136(3) 0.0163(4) 0.0108(3) 0.0007(3) 0.0004(3) -0.0009(3)
C16 0.0177(4) 0.0288(5) 0.0135(4) 0.0019(3) -0.0026(3) 0.0014(3)
C17 0.0213(4) 0.0310(5) 0.0137(4) 0.0023(3) -0.0043(3) 0.0017(4)
C18 0.0131(3) 0.0165(4) 0.0122(3) -0.0011(3) 0.0010(3) -0.0015(3)

loop_
_atom_type_symbol
_atom_type_description
_atom_type_scat_dispersion_real
_atom_type_scat_dispersion_imag
_atom_type_scat_source
C C 0.0033 0.0016 'International Tables Vol C Tables 4.2.6.8 and 6.1.1.4'
H H 0.0000 0.0000 'International Tables Vol C Tables 4.2.6.8 and 6.1.1.4'
N N 0.0061 0.0033 'International Tables Vol C Tables 4.2.6.8 and 6.1.1.4'
O O 0.0106 0.0060 'International Tables Vol C Tables 4.2.6.8 and 6.1.1.4'

loop_
_geom_angle_atom_site_label_1
_geom_angle_atom_site_label_2
_geom_angle_atom_site_label_3
_geom_angle
C3 O1 C10 106.70(8)
C18 O2 H2 109.5
C18 O3 C4 108.66(6)
C9 N1 C17 116.64(9)
C10 C1 C2 106.15(9)
C10 C1 H1 126.9
C2 C1 H1 126.9
C3 C2 C1 106.64(8)
C3 C2 H2A 126.7
C1 C2 H2A 126.7
C2 C3 O1 110.02(8)
C2 C3 C4 134.18(8)
O1 C3 C4 115.43(8)
O3 C4 C3 110.79(7)
O3 C4 C11 107.54(7)
C3 C4 C11 111.99(7)
O3 C4 C5 106.77(6)
C3 C4 C5 113.91(7)
C11 C4 C5 105.44(6)
C6 C5 C15 112.86(7)
C6 C5 C4 103.53(7)
C15 C5 C4 102.70(6)
C6 C5 H5 112.3
C15 C5 H5 112.3
C4 C5 H5 112.3
C7 C6 C5 117.92(7)
C7 C6 C12 116.24(7)
C5 C6 C12 100.68(7)
C7 C6 H6 107.1
C5 C6 H6 107.1
C12 C6 H6 107.1
C16 C7 C8 116.97(8)
C16 C7 C6 120.27(8)
C8 C7 C6 122.74(8)
C9 C8 C7 119.34(9)
C9 C8 H8 120.3
C7 C8 H8 120.3
N1 C9 C8 123.76(10)
N1 C9 H9 118.1
C8 C9 H9 118.1
C1 C10 O1 110.49(8)
C1 C10 H10 124.8
O1 C10 H10 124.8
C12 C11 C4 104.17(7)
C12 C11 H11A 110.9
C4 C11 H11A 110.9
C12 C11 H11B 110.9
C4 C11 H11B 110.9
H11A C11 H11B 108.9
C11 C12 C6 100.33(7)
C11 C12 C13 112.05(7)
C6 C12 C13 110.67(7)
C11 C12 H12 111.1
C6 C12 H12 111.1
C13 C12 H12 111.1
C14 C13 C12 114.19(7)
C14 C13 H13A 108.7
C12 C13 H13A 108.7
C14 C13 H13B 108.7
C12 C13 H13B 108.7
H13A C13 H13B 107.6
C15 C14 C13 115.34(7)
C15 C14 H14A 108.4
C13 C14 H14A 108.4
C15 C14 H14B 108.4
C13 C14 H14B 108.4
H14A C14 H14B 107.5
C18 C15 C14 113.03(7)
C18 C15 C5 101.95(7)
C14 C15 C5 111.96(7)
C18 C15 H15 109.9
C14 C15 H15 109.9
C5 C15 H15 109.9
C17 C16 C7 119.65(9)
C17 C16 H16 120.2
C7 C16 H16 120.2
N1 C17 C16 123.63(9)
N1 C17 H17 118.2
C16 C17 H17 118.2
O2 C18 O3 111.97(7)
O2 C18 C15 109.62(7)
O3 C18 C15 104.75(7)
O2 C18 H18 110.1
O3 C18 H18 110.1
C15 C18 H18 110.1

loop_
_geom_bond_atom_site_label_1
_geom_bond_atom_site_label_2
_geom_bond_distance
O1 C3 1.3714(10)
O1 C10 1.3728(12)
O2 C18 1.4019(11)
O2 H2 0.8400
O3 C18 1.4265(11)
O3 C4 1.4504(10)
N1 C9 1.3398(13)
N1 C17 1.3414(14)
C1 C10 1.3516(15)
C1 C2 1.4377(14)
C1 H1 0.9500
C2 C3 1.3555(13)
C2 H2A 0.9500
C3 C4 1.4888(12)
C4 C11 1.5475(12)
C4 C5 1.5577(12)
C5 C6 1.5430(12)
C5 C15 1.5461(12)
C5 H5 1.0000
C6 C7 1.5106(12)
C6 C12 1.5445(13)
C6 H6 1.0000
C7 C16 1.3953(13)
C7 C8 1.3960(14)
C8 C9 1.3921(13)
C8 H8 0.9500
C9 H9 0.9500
C10 H10 0.9500
C11 C12 1.5315(12)
C11 H11A 0.9900
C11 H11B 0.9900
C12 C13 1.5510(13)
C12 H12 1.0000
C13 C14 1.5407(13)
C13 H13A 0.9900
C13 H13B 0.9900
C14 C15 1.5374(13)
C14 H14A 0.9900
C14 H14B 0.9900
C15 C18 1.5226(12)
C15 H15 1.0000
C16 C17 1.3877(13)
C16 H16 0.9500
C17 H17 0.9500
C18 H18 1.0000
